data_4320475
loop_
_publ_author_name
'Hai-Bin Song'
'Zheng-Zhi Zhang'
'Thomas C. W. Mak'

_publ_section_title
;
 2,6-Bis(diphenylphosphino)pyridine-Bridged Hetero-Polynuclear Complexes
 Consolidated by Fe\\rightarrowM (M = Ag, Hg) Dative Bonding
;
_journal_name_full 'Inorganic Chemistry'
_journal_page_first 5928
_journal_page_last 5933
_journal_paper_doi 10.1021/ic010426u
_journal_volume 40
_journal_year 2001
_chemical_formula_sum 'C78 H68 Fe3 Hg4 N2 O14 P4'
_chemical_formula_weight 2351.13
_chemical_name_systematic
;
   ?
;
_space_group_IT_number 15
_symmetry_cell_setting monoclinic
_symmetry_space_group_name_Hall '-C 2yc'
_symmetry_space_group_name_H-M 'C 1 2/c 1'
_atom_sites_solution_hydrogens geom
_atom_sites_solution_primary direct
_atom_sites_solution_secondary difmap
_audit_creation_method SHELXL-97
_cell_angle_alpha 90.00
_cell_angle_beta 106.590(2)
_cell_angle_gamma 90.00
_cell_formula_units_Z 4
_cell_length_a 22.244(3)
_cell_length_b 14.4189(17)
_cell_length_c 25.380(3)
_cell_measurement_temperature 293(2)
_cell_volume 7801.4(17)
_computing_structure_refinement 'SHELXL-97 (Sheldrick, 1997)'
_computing_structure_solution 'SHELXS-97 (Sheldrick, 1990)'
_diffrn_ambient_temperature 293(2)
_diffrn_measured_fraction_theta_full 0.992
_diffrn_measured_fraction_theta_max 0.992
_diffrn_radiation_monochromator graphite
_diffrn_radiation_source 'fine-focus sealed tube'
_diffrn_radiation_type MoK\a
_diffrn_radiation_wavelength 0.71073
_diffrn_reflns_av_R_equivalents 0.0385
_diffrn_reflns_av_sigmaI/netI 0.0456
_diffrn_reflns_limit_h_max 27
_diffrn_reflns_limit_h_min -29
_diffrn_reflns_limit_k_max 19
_diffrn_reflns_limit_k_min -18
_diffrn_reflns_limit_l_max 33
_diffrn_reflns_limit_l_min -33
_diffrn_reflns_number 25965
_diffrn_reflns_theta_full 28.02
_diffrn_reflns_theta_max 28.02
_diffrn_reflns_theta_min 1.71
_exptl_absorpt_coefficient_mu 8.529
_exptl_absorpt_correction_T_max 1.000
_exptl_absorpt_correction_T_min 0.508
_exptl_absorpt_correction_type SADABS
_exptl_crystal_colour black-red
_exptl_crystal_density_diffrn 2.002
_exptl_crystal_density_method 'not measured'
_exptl_crystal_description block
_exptl_crystal_F_000 4480
_exptl_crystal_size_max 0.60
_exptl_crystal_size_mid 0.40
_exptl_crystal_size_min 0.40
_refine_diff_density_max 1.965
_refine_diff_density_min -3.165
_refine_diff_density_rms 0.117
_refine_ls_extinction_method none
_refine_ls_goodness_of_fit_ref 0.957
_refine_ls_hydrogen_treatment mixed
_refine_ls_matrix_type full
_refine_ls_number_parameters 474
_refine_ls_number_reflns 9368
_refine_ls_number_restraints 0
_refine_ls_restrained_S_all 0.957
_refine_ls_R_factor_all 0.0519
_refine_ls_R_factor_gt 0.0318
_refine_ls_shift/su_max 0.002
_refine_ls_shift/su_mean 0.000
_refine_ls_structure_factor_coef Fsqd
_refine_ls_weighting_details 'calc w=1/[\s^2^(Fo^2^)+(0.0357P)^2^+0.0000P] where P=(Fo^2^+2Fc^2^)/3'
_refine_ls_weighting_scheme calc
_refine_ls_wR_factor_gt 0.0683
_refine_ls_wR_factor_ref 0.0738
_reflns_number_gt 6970
_reflns_number_total 9368
_reflns_threshold_expression >2sigma(I)
_cod_data_source_file ic010426u_5.cif
_cod_data_source_block CPD5
_cod_depositor_comments
;
The following automatic conversions were performed:

'_symmetry_cell_setting' value 'Monoclinic' changed to 'monoclinic'
according to the built-in table from CIF Core dictionary named
'cif_core.dic' version 2.4.1 from 2010-06-29.

Automatic conversion script
Id: cif_fix_values 1646 2011-03-28 12:23:43Z adriana 
;
_cod_original_cell_volume 7801.5(16)
_cod_database_code 4320475

loop_
_symmetry_equiv_pos_as_xyz
'x, y, z'
'-x, y, -z+1/2'
'x+1/2, y+1/2, z'
'-x+1/2, y+1/2, -z+1/2'
'-x, -y, -z'
'x, -y, z-1/2'
'-x+1/2, -y+1/2, -z'
'x+1/2, -y+1/2, z-1/2'

loop_
_atom_site_label
_atom_site_type_symbol
_atom_site_fract_x
_atom_site_fract_y
_atom_site_fract_z
_atom_site_U_iso_or_equiv
_atom_site_adp_type
_atom_site_occupancy
_atom_site_symmetry_multiplicity
_atom_site_calc_flag
_atom_site_refinement_flags
_atom_site_disorder_assembly
_atom_site_disorder_group
Hg1 Hg 0.032964(8) 0.614797(12) 0.198672(7) 0.03219(6) Uani 1 1 d . . .
Hg2 Hg 0.181004(10) 0.697429(17) 0.184060(12) 0.06655(9) Uani 1 1 d . . .
Fe1 Fe 0.07017(3) 0.73707(4) 0.13622(3) 0.03149(14) Uani 1 1 d . . .
Fe2 Fe 0.0000 0.48108(5) 0.2500 0.02531(18) Uani 1 2 d S . .
C1 C 0.0679(2) 0.6270(4) 0.1045(2) 0.0436(12) Uani 1 1 d . . .
O1 O 0.0669(2) 0.5555(3) 0.08295(16) 0.0716(12) Uani 1 1 d . . .
C2 C 0.1008(2) 0.8128(4) 0.0943(2) 0.0470(13) Uani 1 1 d . . .
O2 O 0.1200(2) 0.8605(3) 0.06688(18) 0.0756(13) Uani 1 1 d . . .
C3 C 0.0758(2) 0.8015(4) 0.1978(2) 0.0446(12) Uani 1 1 d . . .
O3 O 0.07974(19) 0.8448(3) 0.23671(16) 0.0689(12) Uani 1 1 d . . .
C4 C 0.0188(2) 0.3982(3) 0.20618(19) 0.0382(11) Uani 1 1 d . . .
O4 O 0.02923(18) 0.3386(3) 0.17986(16) 0.0623(11) Uani 1 1 d . . .
P1 P -0.02673(5) 0.78801(8) 0.09697(5) 0.0291(2) Uani 1 1 d . . .
P2 P -0.09839(5) 0.49904(7) 0.19572(4) 0.0272(2) Uani 1 1 d . . .
N1 N -0.08034(15) 0.6570(2) 0.14528(14) 0.0283(8) Uani 1 1 d . . .
C5 C -0.0614(2) 0.7721(3) 0.02283(18) 0.0344(10) Uani 1 1 d . . .
C6 C -0.0385(3) 0.7080(4) -0.0062(2) 0.0605(16) Uani 1 1 d . . .
H6A H -0.0030 0.6739 0.0116 0.073 Uiso 1 1 calc R . .
C7 C -0.0668(3) 0.6929(4) -0.0614(2) 0.0706(19) Uani 1 1 d . . .
H7A H -0.0512 0.6472 -0.0798 0.085 Uiso 1 1 calc R . .
C8 C -0.1167(3) 0.7431(5) -0.0889(2) 0.0641(17) Uani 1 1 d . . .
H8A H -0.1353 0.7329 -0.1262 0.077 Uiso 1 1 calc R . .
C9 C -0.1398(3) 0.8085(5) -0.0621(3) 0.081(2) Uani 1 1 d . . .
H9A H -0.1743 0.8437 -0.0809 0.097 Uiso 1 1 calc R . .
C10 C -0.1121(3) 0.8235(5) -0.0064(2) 0.0699(19) Uani 1 1 d . . .
H10A H -0.1282 0.8693 0.0115 0.084 Uiso 1 1 calc R . .
C11 C -0.0315(2) 0.9126(3) 0.10639(18) 0.0337(10) Uani 1 1 d . . .
C12 C -0.0185(3) 0.9741(4) 0.0695(2) 0.0570(15) Uani 1 1 d . . .
H12A H -0.0127 0.9517 0.0369 0.068 Uiso 1 1 calc R . .
C13 C -0.0140(3) 1.0685(4) 0.0799(3) 0.0703(18) Uani 1 1 d . . .
H13A H -0.0040 1.1082 0.0548 0.084 Uiso 1 1 calc R . .
C14 C -0.0239(3) 1.1034(4) 0.1257(3) 0.0631(16) Uani 1 1 d . . .
H14A H -0.0218 1.1670 0.1321 0.076 Uiso 1 1 calc R . .
C15 C -0.0370(3) 1.0444(4) 0.1629(3) 0.0652(17) Uani 1 1 d . . .
H15A H -0.0436 1.0683 0.1948 0.078 Uiso 1 1 calc R . .
C16 C -0.0408(3) 0.9489(3) 0.1539(2) 0.0480(13) Uani 1 1 d . . .
H16A H -0.0497 0.9097 0.1798 0.058 Uiso 1 1 calc R . .
C17 C -0.0910(2) 0.7420(3) 0.12272(18) 0.0317(10) Uani 1 1 d . . .
C18 C -0.1462(2) 0.7889(3) 0.1198(2) 0.0430(12) Uani 1 1 d . . .
H18A H -0.1537 0.8472 0.1036 0.052 Uiso 1 1 calc R . .
C19 C -0.1897(2) 0.7477(3) 0.1415(2) 0.0499(14) Uani 1 1 d . . .
H19A H -0.2266 0.7788 0.1406 0.060 Uiso 1 1 calc R . .
C20 C -0.1788(2) 0.6601(3) 0.16461(19) 0.0363(10) Uani 1 1 d . . .
H20A H -0.2078 0.6318 0.1795 0.044 Uiso 1 1 calc R . .
C21 C -0.12295(19) 0.6156(3) 0.16487(17) 0.0291(9) Uani 1 1 d . . .
C22 C -0.1126(2) 0.4252(3) 0.13446(18) 0.0362(10) Uani 1 1 d . . .
C23 C -0.1372(3) 0.3365(4) 0.1343(2) 0.0556(14) Uani 1 1 d . . .
H23A H -0.1506 0.3165 0.1639 0.067 Uiso 1 1 calc R . .
C24 C -0.1416(3) 0.2783(5) 0.0904(3) 0.080(2) Uani 1 1 d . . .
H24A H -0.1581 0.2191 0.0906 0.096 Uiso 1 1 calc R . .
C25 C -0.1223(4) 0.3064(5) 0.0469(3) 0.089(3) Uani 1 1 d . . .
H25A H -0.1265 0.2669 0.0170 0.106 Uiso 1 1 calc R . .
C26 C -0.0962(3) 0.3939(5) 0.0466(2) 0.073(2) Uani 1 1 d . . .
H26A H -0.0818 0.4124 0.0172 0.088 Uiso 1 1 calc R . .
C27 C -0.0918(2) 0.4528(4) 0.0899(2) 0.0489(13) Uani 1 1 d . . .
H27A H -0.0748 0.5117 0.0896 0.059 Uiso 1 1 calc R . .
C28 C -0.1651(2) 0.4701(3) 0.22177(19) 0.0335(10) Uani 1 1 d . . .
C29 C -0.1589(2) 0.4638(3) 0.2779(2) 0.0416(11) Uani 1 1 d . . .
H29A H -0.1196 0.4711 0.3031 0.050 Uiso 1 1 calc R . .
C30 C -0.2113(3) 0.4466(4) 0.2963(2) 0.0549(14) Uani 1 1 d . . .
H30A H -0.2064 0.4425 0.3339 0.066 Uiso 1 1 calc R . .
C31 C -0.2695(3) 0.4358(4) 0.2604(3) 0.0631(17) Uani 1 1 d . . .
H31A H -0.3041 0.4251 0.2733 0.076 Uiso 1 1 calc R . .
C32 C -0.2765(3) 0.4410(4) 0.2045(3) 0.0591(16) Uani 1 1 d . . .
H32A H -0.3160 0.4336 0.1797 0.071 Uiso 1 1 calc R . .
C33 C -0.2253(2) 0.4571(3) 0.1850(2) 0.0439(12) Uani 1 1 d . . .
H33A H -0.2307 0.4594 0.1473 0.053 Uiso 1 1 calc R . .
O5 O 0.2855(2) 0.6657(4) 0.1888(2) 0.0849(14) Uani 1 1 d . . .
O6 O 0.2716(2) 0.6911(3) 0.2684(2) 0.0839(15) Uani 1 1 d . . .
C34 C 0.3056(3) 0.6716(4) 0.2392(3) 0.0621(16) Uani 1 1 d . . .
C35 C 0.3736(3) 0.6493(5) 0.2663(3) 0.084(2) Uani 1 1 d . . .
H35A H 0.3880 0.6835 0.3000 0.126 Uiso 1 1 calc R . .
H35B H 0.3981 0.6662 0.2421 0.126 Uiso 1 1 calc R . .
H35C H 0.3781 0.5841 0.2739 0.126 Uiso 1 1 calc R . .
O7 O -0.2615(5) 0.9420(6) 0.0662(5) 0.186(4) Uani 1 1 d . . .
C36 C -0.2414(6) 1.0320(8) 0.0683(5) 0.141(4) Uani 1 1 d . . .
H36A H -0.2084 1.0427 0.1021 0.170 Uiso 1 1 calc R . .
H36B H -0.2759 1.0738 0.0674 0.170 Uiso 1 1 calc R . .
C37 C -0.2192(5) 1.0483(8) 0.0237(6) 0.139(4) Uani 1 1 d . . .
H37A H -0.1738 1.0446 0.0347 0.167 Uiso 1 1 calc R . .
H37B H -0.2314 1.1098 0.0091 0.167 Uiso 1 1 calc R . .
C38 C -0.2446(5) 0.9812(10) -0.0167(4) 0.128(4) Uani 1 1 d . . .
H38A H -0.2117 0.9523 -0.0290 0.153 Uiso 1 1 calc R . .
H38B H -0.2746 1.0094 -0.0480 0.153 Uiso 1 1 calc R . .
C39 C -0.2748(5) 0.9145(7) 0.0084(6) 0.147(5) Uani 1 1 d . . .
H39A H -0.2584 0.8529 0.0055 0.176 Uiso 1 1 calc R . .
H39B H -0.3196 0.9142 -0.0093 0.176 Uiso 1 1 calc R . .

loop_
_atom_site_aniso_label
_atom_site_aniso_U_11
_atom_site_aniso_U_22
_atom_site_aniso_U_33
_atom_site_aniso_U_23
_atom_site_aniso_U_13
_atom_site_aniso_U_12
Hg1 0.02874(9) 0.03668(10) 0.03213(9) 0.00928(8) 0.01025(7) 0.00116(7)
Hg2 0.03157(12) 0.06138(16) 0.0970(2) 0.01282(13) 0.00275(12) 0.00383(9)
Fe1 0.0284(3) 0.0363(3) 0.0321(3) 0.0043(3) 0.0124(3) -0.0002(3)
Fe2 0.0278(4) 0.0249(4) 0.0227(4) 0.000 0.0063(3) 0.000
C1 0.053(3) 0.041(3) 0.042(3) 0.007(2) 0.024(2) 0.009(2)
O1 0.115(4) 0.053(3) 0.052(2) -0.005(2) 0.032(2) 0.016(2)
C2 0.046(3) 0.053(3) 0.045(3) 0.003(3) 0.017(2) -0.003(2)
O2 0.087(3) 0.080(3) 0.076(3) 0.025(2) 0.048(3) -0.017(2)
C3 0.037(3) 0.053(3) 0.044(3) 0.001(3) 0.012(2) -0.004(2)
O3 0.066(3) 0.090(3) 0.049(2) -0.025(2) 0.015(2) -0.002(2)
C4 0.038(3) 0.036(3) 0.036(3) -0.006(2) 0.004(2) 0.005(2)
O4 0.066(3) 0.060(2) 0.058(2) -0.029(2) 0.013(2) 0.0143(19)
P1 0.0308(6) 0.0297(6) 0.0289(6) 0.0041(5) 0.0119(5) 0.0016(4)
P2 0.0288(6) 0.0285(6) 0.0250(6) -0.0001(4) 0.0086(5) -0.0025(4)
N1 0.0261(19) 0.0291(18) 0.0306(19) 0.0014(15) 0.0093(15) 0.0032(14)
C5 0.036(3) 0.037(3) 0.030(2) 0.0014(19) 0.010(2) 0.0022(19)
C6 0.078(4) 0.067(4) 0.035(3) 0.000(3) 0.013(3) 0.026(3)
C7 0.103(6) 0.072(4) 0.038(3) -0.014(3) 0.023(4) 0.015(4)
C8 0.074(4) 0.077(4) 0.035(3) -0.013(3) 0.005(3) -0.015(3)
C9 0.064(4) 0.112(6) 0.051(4) -0.009(4) -0.006(3) 0.023(4)
C10 0.055(4) 0.096(5) 0.049(4) -0.020(3) -0.001(3) 0.027(3)
C11 0.036(3) 0.031(2) 0.036(2) 0.0037(19) 0.012(2) 0.0026(18)
C12 0.096(5) 0.039(3) 0.048(3) 0.003(2) 0.040(3) 0.000(3)
C13 0.099(5) 0.039(3) 0.082(5) 0.009(3) 0.040(4) -0.008(3)
C14 0.075(4) 0.035(3) 0.075(4) -0.004(3) 0.015(4) 0.003(3)
C15 0.076(4) 0.057(4) 0.065(4) -0.024(3) 0.024(3) 0.010(3)
C16 0.066(4) 0.041(3) 0.044(3) -0.003(2) 0.026(3) 0.003(2)
C17 0.029(2) 0.033(2) 0.034(2) 0.0058(19) 0.0105(19) 0.0014(18)
C18 0.038(3) 0.038(3) 0.057(3) 0.016(2) 0.019(2) 0.006(2)
C19 0.029(3) 0.044(3) 0.081(4) 0.012(3) 0.023(3) 0.010(2)
C20 0.028(2) 0.040(3) 0.044(3) 0.001(2) 0.015(2) -0.0022(19)
C21 0.026(2) 0.034(2) 0.027(2) 0.0014(19) 0.0075(17) -0.0008(18)
C22 0.029(2) 0.042(3) 0.033(2) -0.006(2) 0.0004(19) 0.007(2)
C23 0.062(4) 0.043(3) 0.058(4) -0.014(3) 0.011(3) -0.003(3)
C24 0.090(5) 0.056(4) 0.086(5) -0.036(4) 0.013(4) -0.002(3)
C25 0.090(6) 0.090(6) 0.071(5) -0.051(4) 0.001(4) 0.020(4)
C26 0.075(5) 0.107(6) 0.036(3) -0.019(3) 0.013(3) 0.028(4)
C27 0.053(3) 0.060(3) 0.034(3) 0.000(2) 0.012(2) 0.014(3)
C28 0.032(2) 0.030(2) 0.040(3) 0.000(2) 0.013(2) -0.0039(18)
C29 0.039(3) 0.040(3) 0.051(3) 0.002(2) 0.022(2) -0.007(2)
C30 0.062(4) 0.063(4) 0.052(3) 0.010(3) 0.036(3) -0.007(3)
C31 0.050(4) 0.061(4) 0.091(5) 0.007(3) 0.041(3) -0.016(3)
C32 0.040(3) 0.051(3) 0.085(5) -0.004(3) 0.015(3) -0.015(2)
C33 0.037(3) 0.045(3) 0.050(3) -0.002(2) 0.013(2) -0.009(2)
O5 0.053(3) 0.116(4) 0.074(3) -0.009(3) 0.001(2) 0.009(3)
O6 0.053(3) 0.107(4) 0.105(4) 0.019(3) 0.044(3) 0.020(2)
C34 0.039(3) 0.063(4) 0.084(5) 0.004(3) 0.019(3) -0.003(3)
C35 0.035(3) 0.124(6) 0.086(5) -0.021(5) 0.007(3) 0.008(3)
O7 0.270(11) 0.120(7) 0.213(10) -0.006(7) 0.140(9) -0.022(7)
C36 0.195(12) 0.122(10) 0.114(9) -0.026(7) 0.054(8) -0.006(8)
C37 0.123(9) 0.125(9) 0.178(12) -0.020(9) 0.059(9) -0.019(7)
C38 0.115(8) 0.184(12) 0.087(7) 0.007(8) 0.035(6) 0.016(8)
C39 0.125(9) 0.097(8) 0.166(12) -0.016(8) -0.041(9) 0.015(6)

loop_
_atom_type_symbol
_atom_type_description
_atom_type_scat_dispersion_real
_atom_type_scat_dispersion_imag
_atom_type_scat_source
C C 0.0033 0.0016 'International Tables Vol C Tables 4.2.6.8 and 6.1.1.4'
H H 0.0000 0.0000 'International Tables Vol C Tables 4.2.6.8 and 6.1.1.4'
N N 0.0061 0.0033 'International Tables Vol C Tables 4.2.6.8 and 6.1.1.4'
O O 0.0106 0.0060 'International Tables Vol C Tables 4.2.6.8 and 6.1.1.4'
P P 0.1023 0.0942 'International Tables Vol C Tables 4.2.6.8 and 6.1.1.4'
Fe Fe 0.3463 0.8444 'International Tables Vol C Tables 4.2.6.8 and 6.1.1.4'
Hg Hg -2.3894 9.2266 'International Tables Vol C Tables 4.2.6.8 and 6.1.1.4'

loop_
_geom_angle_atom_site_label_1
_geom_angle_atom_site_label_2
_geom_angle_atom_site_label_3
_geom_angle
_geom_angle_site_symmetry_1
_geom_angle_site_symmetry_3
_geom_angle_publ_flag
Fe2 Hg1 N1 93.82(8) . . ?
Fe2 Hg1 Fe1 172.381(19) . . ?
N1 Hg1 Fe1 87.36(8) . . ?
Fe2 Hg1 C1 133.90(11) . . ?
N1 Hg1 C1 90.26(13) . . ?
Fe1 Hg1 C1 38.51(11) . . ?
Fe2 Hg1 Hg1 49.147(13) . 2 ?
N1 Hg1 Hg1 80.11(8) . 2 ?
Fe1 Hg1 Hg1 138.390(15) . 2 ?
C1 Hg1 Hg1 170.26(11) . 2 ?
O5 Hg2 Fe1 154.66(13) . . ?
O5 Hg2 O6 53.05(15) . . ?
Fe1 Hg2 O6 151.19(10) . . ?
O5 Hg2 C34 26.46(17) . . ?
Fe1 Hg2 C34 174.45(13) . . ?
O6 Hg2 C34 26.60(17) . . ?
C1 Fe1 C2 104.0(2) . . ?
C1 Fe1 C3 147.8(2) . . ?
C2 Fe1 C3 105.0(2) . . ?
C1 Fe1 P1 101.17(17) . . ?
C2 Fe1 P1 90.96(17) . . ?
C3 Fe1 P1 92.11(16) . . ?
C1 Fe1 Hg2 84.93(17) . . ?
C2 Fe1 Hg2 86.45(17) . . ?
C3 Fe1 Hg2 83.15(16) . . ?
P1 Fe1 Hg2 173.80(4) . . ?
C1 Fe1 Hg1 72.77(16) . . ?
C2 Fe1 Hg1 175.01(17) . . ?
C3 Fe1 Hg1 77.28(16) . . ?
P1 Fe1 Hg1 93.40(4) . . ?
Hg2 Fe1 Hg1 89.45(2) . . ?
C4 Fe2 C4 94.6(3) . 2 ?
C4 Fe2 P2 93.25(15) . . ?
C4 Fe2 P2 95.73(15) 2 . ?
C4 Fe2 P2 95.73(15) . 2 ?
C4 Fe2 P2 93.25(15) 2 2 ?
P2 Fe2 P2 166.74(7) . 2 ?
C4 Fe2 Hg1 92.04(16) . . ?
C4 Fe2 Hg1 171.97(15) 2 . ?
P2 Fe2 Hg1 88.36(3) . . ?
P2 Fe2 Hg1 81.60(3) 2 . ?
C4 Fe2 Hg1 171.97(15) . 2 ?
C4 Fe2 Hg1 92.04(16) 2 2 ?
P2 Fe2 Hg1 81.60(3) . 2 ?
P2 Fe2 Hg1 88.36(3) 2 2 ?
Hg1 Fe2 Hg1 81.71(3) . 2 ?
O1 C1 Fe1 178.8(5) . . ?
O1 C1 Hg1 112.5(4) . . ?
Fe1 C1 Hg1 68.72(16) . . ?
O2 C2 Fe1 179.1(5) . . ?
O3 C3 Fe1 178.3(5) . . ?
O4 C4 Fe2 174.3(5) . . ?
C11 P1 C5 103.6(2) . . ?
C11 P1 C17 103.1(2) . . ?
C5 P1 C17 100.1(2) . . ?
C11 P1 Fe1 110.62(15) . . ?
C5 P1 Fe1 119.25(15) . . ?
C17 P1 Fe1 117.99(14) . . ?
C22 P2 C28 102.2(2) . . ?
C22 P2 C21 102.0(2) . . ?
C28 P2 C21 100.69(19) . . ?
C22 P2 Fe2 110.81(14) . . ?
C28 P2 Fe2 119.97(15) . . ?
C21 P2 Fe2 118.59(14) . . ?
C21 N1 C17 120.7(4) . . ?
C21 N1 Hg1 113.1(3) . . ?
C17 N1 Hg1 117.8(3) . . ?
C6 C5 C10 116.6(5) . . ?
C6 C5 P1 121.6(4) . . ?
C10 C5 P1 121.8(4) . . ?
C5 C6 C7 121.4(5) . . ?
C8 C7 C6 120.9(6) . . ?
C7 C8 C9 119.5(6) . . ?
C8 C9 C10 120.1(6) . . ?
C5 C10 C9 121.5(6) . . ?
C12 C11 C16 117.4(4) . . ?
C12 C11 P1 121.0(4) . . ?
C16 C11 P1 121.2(4) . . ?
C11 C12 C13 121.4(5) . . ?
C14 C13 C12 120.8(6) . . ?
C13 C14 C15 119.1(5) . . ?
C14 C15 C16 121.2(6) . . ?
C11 C16 C15 120.0(5) . . ?
N1 C17 C18 120.9(4) . . ?
N1 C17 P1 114.6(3) . . ?
C18 C17 P1 124.5(3) . . ?
C19 C18 C17 118.8(4) . . ?
C18 C19 C20 120.4(4) . . ?
C19 C20 C21 118.0(4) . . ?
N1 C21 C20 121.2(4) . . ?
N1 C21 P2 114.0(3) . . ?
C20 C21 P2 124.7(3) . . ?
C23 C22 C27 118.7(5) . . ?
C23 C22 P2 120.6(4) . . ?
C27 C22 P2 120.2(4) . . ?
C24 C23 C22 120.2(6) . . ?
C25 C24 C23 120.7(7) . . ?
C24 C25 C26 120.3(6) . . ?
C27 C26 C25 119.6(7) . . ?
C26 C27 C22 120.5(6) . . ?
C29 C28 C33 117.8(4) . . ?
C29 C28 P2 121.8(3) . . ?
C33 C28 P2 120.3(4) . . ?
C28 C29 C30 120.3(5) . . ?
C31 C30 C29 121.3(5) . . ?
C30 C31 C32 119.1(5) . . ?
C33 C32 C31 120.8(5) . . ?
C32 C33 C28 120.6(5) . . ?
C34 O5 Hg2 95.7(4) . . ?
C34 O6 Hg2 88.7(4) . . ?
O5 C34 O6 122.5(6) . . ?
O5 C34 C35 118.5(6) . . ?
O6 C34 C35 118.9(7) . . ?
O5 C34 Hg2 57.8(3) . . ?
O6 C34 Hg2 64.7(4) . . ?
C35 C34 Hg2 174.6(5) . . ?
C36 O7 C39 105.4(9) . . ?
O7 C36 C37 108.7(10) . . ?
C36 C37 C38 108.5(10) . . ?
C37 C38 C39 106.5(10) . . ?
C38 C39 O7 106.1(9) . . ?

loop_
_geom_bond_atom_site_label_1
_geom_bond_atom_site_label_2
_geom_bond_distance
_geom_bond_site_symmetry_2
_geom_bond_publ_flag
Hg1 Fe2 2.5491(7) . ?
Hg1 N1 2.571(3) . ?
Hg1 Fe1 2.6560(7) . ?
Hg1 C1 2.723(5) . ?
Hg1 Hg1 3.3348(4) 2 ?
Hg2 O5 2.339(4) . ?
Hg2 Fe1 2.4839(7) . ?
Hg2 O6 2.487(5) . ?
Hg2 C34 2.750(6) . ?
Fe1 C1 1.775(5) . ?
Fe1 C2 1.790(5) . ?
Fe1 C3 1.793(6) . ?
Fe1 P1 2.2252(13) . ?
Fe2 C4 1.763(5) . ?
Fe2 C4 1.763(5) 2 ?
Fe2 P2 2.2435(11) . ?
Fe2 P2 2.2435(11) 2 ?
Fe2 Hg1 2.5491(6) 2 ?
C1 O1 1.164(6) . ?
C2 O2 1.144(6) . ?
C3 O3 1.149(6) . ?
C4 O4 1.152(5) . ?
P1 C11 1.819(4) . ?
P1 C5 1.833(5) . ?
P1 C17 1.855(4) . ?
P2 C22 1.836(5) . ?
P2 C28 1.837(4) . ?
P2 C21 1.868(4) . ?
N1 C21 1.331(5) . ?
N1 C17 1.345(5) . ?
C5 C6 1.369(7) . ?
C5 C10 1.375(7) . ?
C6 C7 1.380(8) . ?
C7 C8 1.343(8) . ?
C8 C9 1.348(8) . ?
C9 C10 1.388(8) . ?
C11 C12 1.379(7) . ?
C11 C16 1.383(6) . ?
C12 C13 1.385(7) . ?
C13 C14 1.343(9) . ?
C14 C15 1.361(9) . ?
C15 C16 1.395(7) . ?
C17 C18 1.385(6) . ?
C18 C19 1.377(7) . ?
C19 C20 1.384(7) . ?
C20 C21 1.396(6) . ?
C22 C23 1.389(7) . ?
C22 C27 1.397(7) . ?
C23 C24 1.374(8) . ?
C24 C25 1.358(11) . ?
C25 C26 1.389(10) . ?
C26 C27 1.370(7) . ?
C28 C29 1.393(6) . ?
C28 C33 1.409(6) . ?
C29 C30 1.399(7) . ?
C30 C31 1.362(8) . ?
C31 C32 1.386(8) . ?
C32 C33 1.383(7) . ?
O5 C34 1.231(8) . ?
O6 C34 1.231(7) . ?
C34 C35 1.508(8) . ?
O7 C36 1.367(12) . ?
O7 C39 1.467(13) . ?
C36 C37 1.379(13) . ?
C37 C38 1.404(13) . ?
C38 C39 1.423(14) . ?
